data_7223326
loop_
_publ_author_name
'Sha, Jing-Quan'
'Sun, Long-Jiang'
'Zhu, Pei-Pei'
'Jiang, Jianzhuang'

_publ_section_title
;
 The first two-fold interpenetrating polyoxometalate-based coordination
 polymer with helical channels: structure and catalytic activities
;
_journal_issue 2
_journal_name_full CrystEngComm
_journal_page_first 283
_journal_paper_doi 10.1039/C5CE02021B
_journal_volume 18
_journal_year 2016
_chemical_formula_moiety 'C18 H12 Ag4 Mo12 N14 Na O40 P'
_chemical_formula_sum 'C18 H12 Ag4 Mo12 N14 Na O40 P'
_chemical_formula_weight 2701.17
_chemical_name_systematic
;
 ?
;
_space_group_IT_number 14
_symmetry_cell_setting monoclinic
_symmetry_space_group_name_Hall '-P 2ybc'
_symmetry_space_group_name_H-M 'P 1 21/c 1'
_atom_sites_solution_hydrogens geom
_atom_sites_solution_primary direct
_atom_sites_solution_secondary difmap
_audit_creation_method SHELXL-97
_audit_update_record
;
2015-11-10 deposited with the CCDC.
2015-11-23 downloaded from the CCDC.
;
_cell_angle_alpha 90.00
_cell_angle_beta 129.598(14)
_cell_angle_gamma 90.00
_cell_formula_units_Z 4
_cell_length_a 14.442(5)
_cell_length_b 22.524(5)
_cell_length_c 21.414(5)
_cell_measurement_temperature 293(2)
_cell_volume 5367(3)
_computing_cell_refinement 'Bruker FRAMBO'
_computing_data_collection 'Bruker FRAMBO'
_computing_data_reduction 'Bruker SHELXTL'
_computing_molecular_graphics 'Bruker SHELXTL'
_computing_publication_material 'Bruker SHELXTL'
_computing_structure_refinement 'SHELXL-97 (Sheldrick, 1997)'
_computing_structure_solution 'Bruker SHELXTL'
_diffrn_ambient_temperature 293(2)
_diffrn_measured_fraction_theta_full 0.996
_diffrn_measured_fraction_theta_max 0.996
_diffrn_measurement_device_type 'multiwire proportional'
_diffrn_measurement_method 'phi and omega scans'
_diffrn_radiation_monochromator graphite
_diffrn_radiation_source 'fine-focus sealed tube'
_diffrn_radiation_type MoK\a
_diffrn_radiation_wavelength 0.71069
_diffrn_reflns_av_R_equivalents 0.0292
_diffrn_reflns_av_sigmaI/netI 0.0491
_diffrn_reflns_limit_h_max 16
_diffrn_reflns_limit_h_min -17
_diffrn_reflns_limit_k_max 23
_diffrn_reflns_limit_k_min -26
_diffrn_reflns_limit_l_max 21
_diffrn_reflns_limit_l_min -25
_diffrn_reflns_number 16979
_diffrn_reflns_theta_full 25.00
_diffrn_reflns_theta_max 25.00
_diffrn_reflns_theta_min 3.26
_exptl_absorpt_coefficient_mu 4.275
_exptl_absorpt_correction_T_max 0.574
_exptl_absorpt_correction_T_min 0.354
_exptl_absorpt_correction_type multi-scan
_exptl_absorpt_process_details sadabs(Sheldrick,1996)
_exptl_crystal_colour red
_exptl_crystal_density_diffrn 3.340
_exptl_crystal_density_method 'not measured'
_exptl_crystal_description block
_exptl_crystal_F_000 5016
_exptl_crystal_size_max 0.3
_exptl_crystal_size_mid 0.21
_exptl_crystal_size_min 0.13
_refine_diff_density_max 3.363
_refine_diff_density_min -2.805
_refine_diff_density_rms 0.216
_refine_ls_extinction_method none
_refine_ls_goodness_of_fit_ref 1.063
_refine_ls_hydrogen_treatment constr
_refine_ls_matrix_type full
_refine_ls_number_parameters 856
_refine_ls_number_reflns 9421
_refine_ls_number_restraints 30
_refine_ls_restrained_S_all 1.099
_refine_ls_R_factor_all 0.0717
_refine_ls_R_factor_gt 0.0557
_refine_ls_shift/su_max 0.001
_refine_ls_shift/su_mean 0.000
_refine_ls_structure_factor_coef Fsqd
_refine_ls_weighting_details 'calc w=1/[\s^2^(Fo^2^)+(0.0559P)^2^+95.2255P] where P=(Fo^2^+2Fc^2^)/3'
_refine_ls_weighting_scheme calc
_refine_ls_wR_factor_gt 0.1340
_refine_ls_wR_factor_ref 0.1444
_reflns_number_gt 7647
_reflns_number_total 9456
_reflns_threshold_expression >2sigma(I)
_cod_data_source_file c5ce02021b2.cif
_cod_data_source_block sha
_cod_depositor_comments 'Adding full bibliography for 7223326.cif.'
_cod_original_sg_symbol_Hall '  -P 2ybc '
_cod_original_sg_symbol_H-M '  P 21/c '
_cod_database_code 7223326

loop_
_symmetry_equiv_pos_as_xyz
'x, y, z'
'-x, y+1/2, -z+1/2'
'-x, -y, -z'
'x, -y-1/2, z-1/2'

loop_
_atom_site_label
_atom_site_type_symbol
_atom_site_fract_x
_atom_site_fract_y
_atom_site_fract_z
_atom_site_U_iso_or_equiv
_atom_site_adp_type
_atom_site_occupancy
_atom_site_symmetry_multiplicity
_atom_site_calc_flag
_atom_site_refinement_flags
C1 C -0.4831(12) -0.2957(5) 0.5330(8) 0.035(3) Uani 1 1 d .
H1 H -0.4826 -0.2586 0.5523 0.042 Uiso 1 1 calc R
C2 C -0.5061(10) -0.3632(5) 0.4570(7) 0.027(3) Uani 1 1 d .
C3 C -0.5282(12) -0.3923(6) 0.3864(8) 0.034(3) Uani 1 1 d .
C4 C -0.5611(11) -0.4028(6) 0.2778(8) 0.034(3) Uani 1 1 d .
C5 C -0.5881(12) -0.3882(6) 0.1996(8) 0.037(3) Uani 1 1 d .
C7 C -0.5842(14) -0.4325(8) 0.1548(10) 0.055(4) Uani 1 1 d .
H7 H -0.5667 -0.4720 0.1713 0.067 Uiso 1 1 calc R
C8 C -0.6093(14) -0.4122(11) 0.0825(10) 0.067(6) Uani 1 1 d .
H8 H -0.6053 -0.4394 0.0515 0.080 Uiso 1 1 calc R
C9 C -0.6371(14) -0.3580(8) 0.0580(9) 0.049(4) Uani 1 1 d .
H9 H -0.6561 -0.3477 0.0090 0.059 Uiso 1 1 calc R
N1 N -0.6173(14) -0.3310(7) 0.1714(9) 0.075(4) Uani 1 1 d D
C10 C -0.7667(13) -0.1588(6) 0.1991(9) 0.045(3) Uani 1 1 d .
H10 H -0.8399 -0.1744 0.1807 0.054 Uiso 1 1 calc R
C11 C -0.5839(14) -0.1451(5) 0.2609(9) 0.039(3) Uani 1 1 d .
C12 C -0.4559(13) -0.1567(5) 0.3142(8) 0.038(3) Uani 1 1 d .
C13 C -0.2726(13) -0.1523(6) 0.3666(8) 0.038(3) Uani 1 1 d .
C14 C -0.1575(12) -0.1393(6) 0.3863(8) 0.038(3) Uani 1 1 d .
C15 C -0.0536(15) -0.1386(8) 0.4624(9) 0.057(4) Uani 1 1 d .
H15 H -0.0526 -0.1455 0.5056 0.069 Uiso 1 1 calc R
C16 C 0.0538(14) -0.1274(8) 0.4764(11) 0.062(5) Uani 1 1 d .
H16 H 0.1264 -0.1258 0.5291 0.074 Uiso 1 1 calc R
C17 C 0.0513(14) -0.1189(7) 0.4132(10) 0.052(4) Uani 1 1 d .
H17 H 0.1214 -0.1128 0.4207 0.062 Uiso 1 1 calc R
C18 C -0.0596(14) -0.1196(6) 0.3369(9) 0.042(3) Uani 1 1 d .
H18 H -0.0625 -0.1124 0.2929 0.051 Uiso 1 1 calc R
Ag1A Ag -0.32757(13) -0.13928(6) 0.19880(8) 0.0539(4) Uani 0.90 1 d P
Ag4 Ag -0.52323(10) -0.52709(4) 0.43335(6) 0.0389(3) Uani 1 1 d .
Mo1 Mo 0.15710(9) -0.47764(5) 0.29237(6) 0.0290(2) Uani 1 1 d .
Mo2 Mo 0.00729(10) -0.53408(5) 0.35276(7) 0.0323(3) Uani 1 1 d .
Mo3 Mo -0.20444(10) -0.43634(5) 0.34844(7) 0.0322(3) Uani 1 1 d .
Mo4 Mo -0.28549(9) -0.30213(5) 0.25253(6) 0.0263(2) Uani 1 1 d .
Mo5 Mo -0.00904(10) -0.31885(5) 0.43796(6) 0.0311(3) Uani 1 1 d .
Mo6 Mo -0.12174(10) -0.24329(5) 0.18563(7) 0.0311(3) Uani 1 1 d .
Mo7 Mo 0.07456(10) -0.33195(5) 0.19024(7) 0.0298(2) Uani 1 1 d .
Mo8 Mo 0.15543(10) -0.27430(5) 0.36527(7) 0.0347(3) Uani 1 1 d .
Mo9 Mo 0.20954(10) -0.42185(5) 0.46058(6) 0.0331(3) Uani 1 1 d .
Mo11 Mo -0.29356(10) -0.49919(5) 0.15766(7) 0.0347(3) Uani 1 1 d .
Mo12 Mo -0.14234(10) -0.45756(5) 0.09055(6) 0.0300(3) Uani 1 1 d .
Mo10 Mo -0.34494(9) -0.36408(5) 0.06849(6) 0.0294(2) Uani 1 1 d .
C6 C -0.6393(15) -0.3188(10) 0.0983(10) 0.071(5) Uani 1 1 d .
H6 H -0.6562 -0.2800 0.0793 0.085 Uiso 1 1 calc R
N2 N -0.4539(10) -0.3446(5) 0.5737(6) 0.039(3) Uani 1 1 d .
N3 N -0.4691(10) -0.3903(5) 0.5247(6) 0.034(2) Uani 1 1 d .
N4 N -0.5142(10) -0.3047(4) 0.4599(6) 0.035(2) Uani 1 1 d .
N5 N -0.5216(9) -0.4504(4) 0.3795(6) 0.029(2) Uani 1 1 d .
N6 N -0.5442(10) -0.4563(5) 0.3071(7) 0.035(2) Uani 1 1 d .
N7 N -0.5538(10) -0.3607(4) 0.3253(6) 0.034(2) Uani 1 1 d D
N8 N -0.7553(13) -0.1103(6) 0.1690(9) 0.060(4) Uani 1 1 d .
N9 N -0.6348(12) -0.1014(6) 0.2097(8) 0.050(3) Uani 1 1 d .
N10 N -0.6627(11) -0.1815(5) 0.2574(8) 0.046(3) Uani 1 1 d .
N11 N -0.4059(11) -0.1981(5) 0.3692(7) 0.041(3) Uani 1 1 d D
N12 N -0.2872(11) -0.1944(5) 0.4041(7) 0.046(3) Uani 1 1 d .
N13 N -0.3801(10) -0.1264(5) 0.3093(6) 0.036(3) Uani 1 1 d .
N14 N -0.1627(11) -0.1300(5) 0.3221(7) 0.041(3) Uani 1 1 d .
O1 O 0.0111(8) -0.6017(4) 0.3876(6) 0.040(2) Uani 1 1 d .
O2 O -0.1388(8) -0.5341(4) 0.2463(5) 0.033(2) Uani 1 1 d .
O3 O 0.0991(8) -0.5429(3) 0.3207(5) 0.033(2) Uani 1 1 d .
O4 O 0.1462(7) -0.4972(4) 0.4524(5) 0.0314(19) Uani 1 1 d .
O5 O 0.3408(8) -0.4228(4) 0.5554(5) 0.041(2) Uani 1 1 d .
O6 O 0.2610(7) -0.4584(4) 0.4020(5) 0.034(2) Uani 1 1 d .
O7 O 0.1577(7) -0.4029(4) 0.2576(5) 0.0305(19) Uani 1 1 d .
O8 O 0.2209(7) -0.3472(4) 0.4193(5) 0.035(2) Uani 1 1 d .
O9 O -0.2918(7) -0.4654(4) 0.2374(5) 0.0314(19) Uani 1 1 d .
O10 O -0.1669(7) -0.4148(3) 0.1828(4) 0.0233(17) Uani 1 1 d .
O11 O -0.0263(8) -0.2652(4) 0.1512(5) 0.0303(19) Uani 1 1 d .
O12 O 0.0279(8) -0.2204(4) 0.2846(5) 0.0321(19) Uani 1 1 d .
O13 O 0.0668(7) -0.2781(4) 0.4068(5) 0.0324(19) Uani 1 1 d .
O14 O 0.1844(7) -0.2893(4) 0.2932(5) 0.0313(19) Uani 1 1 d .
O15 O 0.0327(7) -0.4349(3) 0.3190(5) 0.0249(17) Uani 1 1 d .
O16 O -0.0879(7) -0.4898(4) 0.3755(5) 0.033(2) Uani 1 1 d .
O17 O -0.1186(7) -0.3696(4) 0.3071(5) 0.0280(18) Uani 1 1 d .
O18 O -0.2400(7) -0.2989(4) 0.1029(5) 0.0302(19) Uani 1 1 d .
O19 O -0.1033(7) -0.3842(4) 0.4349(5) 0.033(2) Uani 1 1 d .
O20 O -0.1935(7) -0.2533(3) 0.2318(5) 0.0305(19) Uani 1 1 d .
O21 O -0.1553(7) -0.2788(4) 0.3659(5) 0.0311(19) Uani 1 1 d .
O22 O -0.3507(7) -0.3369(4) 0.1533(5) 0.0293(18) Uani 1 1 d .
O23 O -0.3132(7) -0.3661(4) 0.2920(5) 0.0303(19) Uani 1 1 d .
O24 O -0.3931(8) -0.2530(4) 0.2279(5) 0.035(2) Uani 1 1 d .
O25 O 0.0469(9) -0.2873(4) 0.5262(5) 0.042(2) Uani 1 1 d .
O26 O -0.2820(7) -0.4042(4) 0.0271(5) 0.0299(18) Uani 1 1 d .
O27 O -0.1503(9) -0.4850(4) 0.0148(6) 0.047(2) Uani 1 1 d .
O28 O 0.1092(7) -0.3825(4) 0.4723(5) 0.0318(19) Uani 1 1 d .
O29 O 0.1442(9) -0.3211(4) 0.1515(6) 0.042(2) Uani 1 1 d .
O30 O 0.2649(9) -0.2255(4) 0.4307(6) 0.045(2) Uani 1 1 d .
O31 O -0.0134(7) -0.3334(3) 0.2561(5) 0.0236(17) Uani 1 1 d .
O32 O -0.0486(7) -0.3841(4) 0.1168(5) 0.0294(18) Uani 1 1 d .
O33 O -0.2768(9) -0.4714(4) 0.3746(6) 0.045(2) Uani 1 1 d .
O34 O 0.2457(8) -0.5183(4) 0.2825(6) 0.042(2) Uani 1 1 d .
O35 O 0.0000(7) -0.4875(3) 0.1834(5) 0.0301(19) Uani 1 1 d .
O36 O -0.2381(8) -0.5109(4) 0.0934(5) 0.0328(19) Uani 1 1 d .
O37 O -0.3869(9) -0.5568(4) 0.1258(6) 0.048(3) Uani 1 1 d .
O38 O -0.1774(8) -0.1772(4) 0.1377(6) 0.041(2) Uani 1 1 d .
O39 O -0.3951(7) -0.4400(4) 0.0807(5) 0.034(2) Uani 1 1 d .
O40 O -0.4778(8) -0.3376(4) -0.0135(5) 0.040(2) Uani 1 1 d .
P1 P -0.0662(2) -0.38826(12) 0.26661(17) 0.0199(6) Uani 1 1 d .
Ag3A Ag -0.5662(2) -0.54445(10) 0.26015(15) 0.0600(6) Uani 0.70 1 d PU
Ag3B Ag -0.4923(6) -0.5412(3) 0.2916(3) 0.084(2) Uani 0.30 1 d P
Ag2A Ag -0.58671(14) -0.25159(6) 0.35043(9) 0.0538(4) Uani 0.80 1 d PD
Ag2B Ag -0.4573(11) -0.2494(5) 0.4103(7) 0.065(4) Uani 0.10 1 d PD
Ag2C Ag -0.6279(12) -0.2815(5) 0.2493(7) 0.082(5) Uani 0.10 1 d PD
Ag1B Ag -0.4185(12) -0.1308(6) 0.1851(8) 0.055(3) Uani 0.10 1 d PU
Na1A Na -0.1496(7) -0.2487(3) 0.5103(5) 0.0383(18) Uani 0.67 1 d PU
Na1B Na -0.2129(15) -0.3015(8) 0.4839(10) 0.046(4) Uani 0.33 1 d PU

loop_
_atom_site_aniso_label
_atom_site_aniso_U_11
_atom_site_aniso_U_22
_atom_site_aniso_U_33
_atom_site_aniso_U_23
_atom_site_aniso_U_13
_atom_site_aniso_U_12
C1 0.048(8) 0.023(6) 0.031(7) 0.005(5) 0.024(7) -0.002(6)
C2 0.029(6) 0.024(6) 0.030(7) 0.000(5) 0.020(6) -0.001(5)
C3 0.037(7) 0.034(7) 0.033(7) 0.002(6) 0.023(6) 0.003(6)
C4 0.036(7) 0.039(8) 0.039(8) -0.005(6) 0.029(7) -0.007(6)
C5 0.035(7) 0.049(8) 0.033(7) -0.005(6) 0.025(6) -0.009(6)
C7 0.048(9) 0.063(11) 0.058(10) -0.015(8) 0.035(9) -0.008(8)
C8 0.040(9) 0.132(18) 0.037(9) -0.036(11) 0.029(8) -0.020(10)
C9 0.048(9) 0.075(12) 0.031(8) 0.012(8) 0.028(8) -0.003(8)
N1 0.066(10) 0.096(12) 0.054(9) 0.017(9) 0.034(8) 0.005(9)
C10 0.034(7) 0.043(8) 0.045(9) 0.002(7) 0.019(7) 0.000(6)
C11 0.064(9) 0.013(6) 0.047(8) 0.001(6) 0.039(8) 0.005(6)
C12 0.058(9) 0.020(6) 0.042(8) -0.007(6) 0.034(7) -0.001(6)
C13 0.054(9) 0.028(7) 0.038(8) -0.001(6) 0.032(7) 0.003(6)
C14 0.046(8) 0.039(8) 0.024(7) 0.000(6) 0.020(6) 0.001(6)
C15 0.063(10) 0.085(12) 0.037(9) 0.005(8) 0.038(9) 0.005(9)
C16 0.038(8) 0.079(12) 0.049(10) -0.010(9) 0.019(8) 0.004(8)
C17 0.049(9) 0.057(10) 0.062(11) 0.004(8) 0.041(9) 0.007(7)
C18 0.064(10) 0.022(7) 0.043(8) 0.001(6) 0.035(8) -0.002(6)
Ag1A 0.0618(9) 0.0515(8) 0.0325(7) -0.0002(6) 0.0227(6) -0.0040(7)
Ag4 0.0543(6) 0.0251(5) 0.0380(6) 0.0071(4) 0.0297(5) 0.0040(4)
Mo1 0.0296(5) 0.0320(6) 0.0277(6) -0.0010(4) 0.0193(5) 0.0059(5)
Mo2 0.0365(6) 0.0256(6) 0.0356(6) 0.0080(5) 0.0234(5) 0.0047(5)
Mo3 0.0407(6) 0.0312(6) 0.0380(6) 0.0048(5) 0.0313(6) 0.0010(5)
Mo4 0.0283(5) 0.0275(5) 0.0260(5) 0.0004(4) 0.0186(5) 0.0044(4)
Mo5 0.0309(6) 0.0413(6) 0.0216(5) -0.0069(5) 0.0170(5) 0.0014(5)
Mo6 0.0378(6) 0.0225(5) 0.0404(7) 0.0040(5) 0.0283(6) 0.0012(4)
Mo7 0.0382(6) 0.0304(6) 0.0316(6) -0.0042(5) 0.0274(5) -0.0047(5)
Mo8 0.0360(6) 0.0386(6) 0.0269(6) -0.0136(5) 0.0188(5) -0.0164(5)
Mo9 0.0265(5) 0.0411(6) 0.0210(5) -0.0044(5) 0.0101(5) 0.0056(5)
Mo11 0.0380(6) 0.0306(6) 0.0264(6) -0.0023(5) 0.0162(5) -0.0123(5)
Mo12 0.0330(6) 0.0331(6) 0.0218(5) -0.0085(4) 0.0165(5) -0.0011(5)
Mo10 0.0305(6) 0.0282(6) 0.0203(5) -0.0002(4) 0.0119(5) 0.0037(4)
C6 0.055(10) 0.114(17) 0.039(10) 0.020(10) 0.028(9) 0.006(11)
N2 0.048(7) 0.042(7) 0.025(6) -0.007(5) 0.022(5) -0.006(5)
N3 0.041(6) 0.030(6) 0.026(6) 0.004(5) 0.018(5) -0.002(5)
N4 0.048(7) 0.025(6) 0.035(6) -0.004(5) 0.028(6) -0.005(5)
N5 0.039(6) 0.020(5) 0.037(6) -0.001(4) 0.028(5) 0.001(4)
N6 0.047(6) 0.031(6) 0.041(6) -0.008(5) 0.035(6) -0.003(5)
N7 0.046(6) 0.030(6) 0.029(6) -0.003(5) 0.026(5) -0.005(5)
N8 0.057(9) 0.053(8) 0.057(9) 0.014(7) 0.030(8) 0.015(7)
N9 0.061(8) 0.048(8) 0.049(8) 0.028(6) 0.039(7) 0.024(6)
N10 0.058(8) 0.026(6) 0.052(8) 0.008(5) 0.034(7) 0.006(5)
N11 0.053(7) 0.029(6) 0.047(7) 0.013(5) 0.035(6) 0.010(5)
N12 0.057(8) 0.051(7) 0.041(7) 0.015(6) 0.037(7) 0.022(6)
N13 0.041(6) 0.028(6) 0.033(6) 0.009(5) 0.021(5) 0.000(5)
N14 0.056(7) 0.031(6) 0.033(6) 0.000(5) 0.026(6) -0.006(5)
O1 0.039(5) 0.034(5) 0.043(6) 0.008(4) 0.025(5) -0.001(4)
O2 0.036(5) 0.026(4) 0.034(5) -0.003(4) 0.020(4) -0.003(4)
O3 0.043(5) 0.023(4) 0.035(5) -0.001(4) 0.026(4) 0.005(4)
O4 0.036(5) 0.026(4) 0.027(5) 0.004(4) 0.017(4) 0.005(4)
O5 0.035(5) 0.054(6) 0.023(5) -0.003(4) 0.013(4) 0.008(4)
O6 0.025(4) 0.044(5) 0.030(5) -0.004(4) 0.016(4) 0.002(4)
O7 0.033(5) 0.035(5) 0.029(5) -0.003(4) 0.022(4) 0.000(4)
O8 0.032(5) 0.042(5) 0.030(5) -0.006(4) 0.020(4) 0.001(4)
O9 0.033(5) 0.030(5) 0.028(5) -0.003(4) 0.018(4) -0.007(4)
O10 0.024(4) 0.024(4) 0.020(4) -0.002(3) 0.013(4) -0.003(3)
O11 0.039(5) 0.028(4) 0.031(5) -0.001(4) 0.026(4) -0.002(4)
O12 0.041(5) 0.028(4) 0.033(5) -0.007(4) 0.026(4) -0.004(4)
O13 0.036(5) 0.030(5) 0.029(5) -0.011(4) 0.019(4) -0.001(4)
O14 0.031(5) 0.035(5) 0.030(5) -0.012(4) 0.020(4) -0.011(4)
O15 0.030(4) 0.023(4) 0.023(4) 0.000(3) 0.017(4) 0.001(3)
O16 0.036(5) 0.036(5) 0.028(5) 0.003(4) 0.021(4) 0.004(4)
O17 0.029(4) 0.033(5) 0.025(4) 0.001(4) 0.019(4) 0.002(4)
O18 0.034(5) 0.032(5) 0.024(4) -0.002(4) 0.018(4) -0.003(4)
O19 0.031(5) 0.043(5) 0.029(5) 0.004(4) 0.021(4) 0.005(4)
O20 0.037(5) 0.024(4) 0.035(5) -0.004(4) 0.025(4) -0.004(4)
O21 0.031(4) 0.035(5) 0.029(5) -0.001(4) 0.020(4) 0.005(4)
O22 0.034(4) 0.028(4) 0.027(4) -0.004(4) 0.020(4) -0.003(4)
O23 0.032(4) 0.030(5) 0.037(5) 0.006(4) 0.026(4) 0.003(4)
O24 0.039(5) 0.034(5) 0.038(5) 0.001(4) 0.027(5) 0.006(4)
O25 0.054(6) 0.047(6) 0.031(5) -0.009(4) 0.030(5) 0.002(5)
O26 0.032(4) 0.029(4) 0.023(4) -0.002(3) 0.014(4) -0.001(4)
O27 0.059(6) 0.053(6) 0.033(5) -0.014(5) 0.031(5) 0.000(5)
O28 0.035(5) 0.037(5) 0.025(5) 0.000(4) 0.020(4) 0.006(4)
O29 0.052(6) 0.043(5) 0.047(6) 0.001(4) 0.039(5) -0.009(4)
O30 0.047(6) 0.050(6) 0.039(6) -0.015(5) 0.028(5) -0.016(5)
O31 0.029(4) 0.021(4) 0.022(4) -0.001(3) 0.017(4) -0.003(3)
O32 0.037(5) 0.028(4) 0.025(4) -0.001(3) 0.021(4) -0.003(4)
O33 0.053(6) 0.046(6) 0.059(6) 0.011(5) 0.046(6) 0.000(5)
O34 0.045(5) 0.042(5) 0.047(6) -0.005(4) 0.033(5) 0.011(4)
O35 0.036(5) 0.022(4) 0.032(5) -0.004(3) 0.022(4) 0.001(4)
O36 0.041(5) 0.028(5) 0.030(5) -0.006(4) 0.022(4) -0.004(4)
O37 0.052(6) 0.038(5) 0.036(5) -0.003(4) 0.019(5) -0.019(5)
O38 0.051(6) 0.031(5) 0.053(6) 0.010(4) 0.039(5) 0.005(4)
O39 0.032(5) 0.037(5) 0.029(5) -0.003(4) 0.018(4) -0.002(4)
O40 0.040(5) 0.036(5) 0.031(5) 0.003(4) 0.016(4) 0.005(4)
P1 0.0214(14) 0.0206(14) 0.0177(14) -0.0020(11) 0.0124(12) -0.0005(11)
Ag3A 0.0783(10) 0.0477(9) 0.0581(9) -0.0108(7) 0.0454(8) -0.0036(8)
Ag3B 0.100(4) 0.090(4) 0.044(3) 0.007(3) 0.036(3) 0.070(4)
Ag2A 0.0576(9) 0.0408(8) 0.0512(9) 0.0271(7) 0.0292(8) 0.0005(7)
Ag2B 0.119(12) 0.027(6) 0.119(12) 0.004(6) 0.109(12) -0.003(6)
Ag2C 0.054(8) 0.024(6) 0.126(14) -0.006(7) 0.038(9) -0.003(5)
Ag1B 0.054(3) 0.056(3) 0.055(3) -0.0004(11) 0.036(2) 0.0010(11)
Na1A 0.040(2) 0.040(2) 0.037(2) 0.0016(10) 0.0248(14) 0.0015(10)
Na1B 0.047(4) 0.047(4) 0.046(4) -0.0002(11) 0.030(3) 0.0013(11)

loop_
_atom_type_symbol
_atom_type_description
_atom_type_scat_dispersion_real
_atom_type_scat_dispersion_imag
_atom_type_scat_source
C C 0.0033 0.0016 'International Tables Vol C Tables 4.2.6.8 and 6.1.1.4'
Ag Ag -0.8971 1.1015 'International Tables Vol C Tables 4.2.6.8 and 6.1.1.4'
Mo Mo -1.6832 0.6857 'International Tables Vol C Tables 4.2.6.8 and 6.1.1.4'
N N 0.0061 0.0033 'International Tables Vol C Tables 4.2.6.8 and 6.1.1.4'
O O 0.0106 0.0060 'International Tables Vol C Tables 4.2.6.8 and 6.1.1.4'
P P 0.1023 0.0942 'International Tables Vol C Tables 4.2.6.8 and 6.1.1.4'
H H 0.0000 0.0000 'International Tables Vol C Tables 4.2.6.8 and 6.1.1.4'
Na Na 0.0362 0.0249 'International Tables Vol C Tables 4.2.6.8 and 6.1.1.4'

loop_
_geom_angle_atom_site_label_1
_geom_angle_atom_site_label_2
_geom_angle_atom_site_label_3
_geom_angle
_geom_angle_site_symmetry_1
_geom_angle_site_symmetry_3
N2 C1 N4 112.3(11) . .
N2 C1 H1 123.9 . .
N4 C1 H1 123.9 . .
N3 C2 N4 113.0(11) . .
N3 C2 C3 125.6(11) . .
N4 C2 C3 121.2(11) . .
N7 C3 N5 114.6(11) . .
N7 C3 C2 121.0(11) . .
N5 C3 C2 124.4(11) . .
N6 C4 N7 112.7(11) . .
N6 C4 C5 125.3(12) . .
N7 C4 C5 122.0(12) . .
N1 C5 C7 120.0(14) . .
N1 C5 C4 119.3(12) . .
C7 C5 C4 120.7(13) . .
C5 C7 C8 114.9(16) . .
C5 C7 H7 122.5 . .
C8 C7 H7 122.5 . .
C9 C8 C7 122.9(16) . .
C9 C8 H8 118.5 . .
C7 C8 H8 118.5 . .
C6 C9 C8 121.9(16) . .
C6 C9 H9 119.0 . .
C8 C9 H9 119.0 . .
C5 N1 C6 117.4(15) . .
C5 N1 Ag2C 107.9(10) . .
C6 N1 Ag2C 134.6(15) . .
N10 C10 N8 111.4(13) . .
N10 C10 H10 124.3 . .
N8 C10 H10 124.3 . .
N9 C11 N10 113.9(13) . .
N9 C11 C12 123.7(13) . .
N10 C11 C12 122.3(11) . .
N11 C12 N13 115.0(13) . .
N11 C12 C11 122.4(13) . .
N13 C12 C11 122.6(12) . .
N12 C13 N13 108.6(12) . .
N12 C13 C14 123.5(12) . .
N13 C13 C14 127.8(12) . .
C15 C14 N14 122.1(14) . .
C15 C14 C13 122.8(13) . .
N14 C14 C13 115.1(12) . .
C14 C15 C16 119.5(14) . .
C14 C15 H15 120.3 . .
C16 C15 H15 120.3 . .
C17 C16 C15 119.6(15) . .
C17 C16 H16 120.2 . .
C15 C16 H16 120.2 . .
C16 C17 C18 117.3(15) . .
C16 C17 H17 121.4 . .
C18 C17 H17 121.4 . .
N14 C18 C17 124.2(14) . .
N14 C18 H18 117.9 . .
C17 C18 H18 117.9 . .
Ag1B Ag1A N2 77.5(7) . 4
Ag1B Ag1A N14 118.6(7) . .
N2 Ag1A N14 163.8(5) 4 .
Ag1B Ag1A Ag3A 42.9(6) . 2_455
N2 Ag1A Ag3A 107.4(3) 4 2_455
N14 Ag1A Ag3A 86.9(3) . 2_455
Ag1B Ag1A Ag4 69.4(6) . 2_455
N2 Ag1A Ag4 59.1(3) 4 2_455
N14 Ag1A Ag4 124.9(3) . 2_455
Ag3A Ag1A Ag4 63.11(5) 2_455 2_455
N5 Ag4 N3 173.2(4) . 3_446
N5 Ag4 Ag4 97.1(3) . 3_446
N3 Ag4 Ag4 89.6(3) 3_446 3_446
N5 Ag4 Ag1B 105.2(4) . 2_445
N3 Ag4 Ag1B 68.1(4) 3_446 2_445
Ag4 Ag4 Ag1B 157.7(2) 3_446 2_445
N5 Ag4 Ag3B 61.5(3) . .
N3 Ag4 Ag3B 112.2(3) 3_446 .
Ag4 Ag4 Ag3B 153.07(15) 3_446 .
Ag1B Ag4 Ag3B 47.2(3) 2_445 .
N5 Ag4 Ag1A 112.7(3) . 2_445
N3 Ag4 Ag1A 60.9(3) 3_446 2_445
Ag4 Ag4 Ag1A 143.68(6) 3_446 2_445
Ag1B Ag4 Ag1A 20.3(2) 2_445 2_445
Ag3B Ag4 Ag1A 63.25(14) . 2_445
N5 Ag4 Ag3A 63.1(3) . .
N3 Ag4 Ag3A 110.2(3) 3_446 .
Ag4 Ag4 Ag3A 160.13(7) 3_446 .
Ag1B Ag4 Ag3A 42.2(2) 2_445 .
Ag3B Ag4 Ag3A 14.10(11) . .
Ag1A Ag4 Ag3A 54.26(5) 2_445 .
O34 Mo1 O7 104.2(4) . .
O34 Mo1 O6 102.6(4) . .
O7 Mo1 O6 95.1(4) . .
O34 Mo1 O3 97.9(4) . .
O7 Mo1 O3 156.8(3) . .
O6 Mo1 O3 86.9(4) . .
O34 Mo1 O35 100.5(4) . .
O7 Mo1 O35 85.6(3) . .
O6 Mo1 O35 156.0(3) . .
O3 Mo1 O35 83.4(3) . .
O34 Mo1 O15 169.9(4) . .
O7 Mo1 O15 85.8(3) . .
O6 Mo1 O15 74.4(3) . .
O3 Mo1 O15 72.4(3) . .
O35 Mo1 O15 81.7(3) . .
O1 Mo2 O3 103.8(4) . .
O1 Mo2 O2 103.4(4) . .
O3 Mo2 O2 93.8(4) . .
O1 Mo2 O4 100.4(4) . .
O3 Mo2 O4 88.4(4) . .
O2 Mo2 O4 154.8(3) . .
O1 Mo2 O16 100.2(4) . .
O3 Mo2 O16 155.9(4) . .
O2 Mo2 O16 83.1(4) . .
O4 Mo2 O16 84.7(3) . .
O1 Mo2 O15 171.7(4) . .
O3 Mo2 O15 73.2(3) . .
O2 Mo2 O15 84.6(3) . .
O4 Mo2 O15 72.0(3) . .
O16 Mo2 O15 82.7(3) . .
O33 Mo3 O16 103.2(4) . .
O33 Mo3 O19 103.1(4) . .
O16 Mo3 O19 96.8(4) . .
O33 Mo3 O9 101.1(4) . .
O16 Mo3 O9 85.2(4) . .
O19 Mo3 O9 154.6(3) . .
O33 Mo3 O23 99.1(4) . .
O16 Mo3 O23 156.4(3) . .
O19 Mo3 O23 85.4(4) . .
O9 Mo3 O23 83.2(3) . .
O33 Mo3 O17 169.9(4) . .
O16 Mo3 O17 86.8(3) . .
O19 Mo3 O17 73.5(3) . .
O9 Mo3 O17 81.3(3) . .
O23 Mo3 O17 71.3(3) . .
O24 Mo4 O23 103.3(4) . .
O24 Mo4 O22 102.9(4) . .
O23 Mo4 O22 95.5(4) . .
O24 Mo4 O21 100.1(4) . .
O23 Mo4 O21 87.6(4) . .
O22 Mo4 O21 155.4(3) . .
O24 Mo4 O20 100.4(4) . .
O23 Mo4 O20 155.7(3) . .
O22 Mo4 O20 84.3(3) . .
O21 Mo4 O20 83.0(3) . .
O24 Mo4 O17 172.1(4) . .
O23 Mo4 O17 74.2(3) . .
O22 Mo4 O17 84.9(3) . .
O21 Mo4 O17 72.5(3) . .
O20 Mo4 O17 81.6(3) . .
O25 Mo5 O13 103.1(4) . .
O25 Mo5 O21 101.9(4) . .
O13 Mo5 O21 94.6(4) . .
O25 Mo5 O19 100.4(4) . .
O13 Mo5 O19 155.7(3) . .
O21 Mo5 O19 86.6(4) . .
O25 Mo5 O28 102.0(4) . .
O13 Mo5 O28 85.7(4) . .
O21 Mo5 O28 155.4(3) . .
O19 Mo5 O28 83.4(3) . .
O25 Mo5 O17 170.8(4) . .
O13 Mo5 O17 85.3(3) . .
O21 Mo5 O17 73.4(3) . .
O19 Mo5 O17 71.7(3) . .
O28 Mo5 O17 82.1(3) . .
O25 Mo5 Na1A 47.6(4) . .
O13 Mo5 Na1A 124.2(3) . .
O21 Mo5 Na1A 59.7(3) . .
O19 Mo5 Na1A 77.1(3) . .
O28 Mo5 Na1A 138.3(3) . .
O17 Mo5 Na1A 124.4(2) . .
O25 Mo5 Na1B 62.8(4) . .
O13 Mo5 Na1B 143.6(4) . .
O21 Mo5 Na1B 59.6(4) . .
O19 Mo5 Na1B 55.7(4) . .
O28 Mo5 Na1B 128.8(4) . .
O17 Mo5 Na1B 108.2(3) . .
Na1A Mo5 Na1B 21.9(3) . .
O38 Mo6 O20 102.8(4) . .
O38 Mo6 O12 101.6(4) . .
O20 Mo6 O12 93.7(4) . .
O38 Mo6 O18 102.3(4) . .
O20 Mo6 O18 86.7(3) . .
O12 Mo6 O18 155.4(4) . .
O38 Mo6 O11 99.5(4) . .
O20 Mo6 O11 157.4(3) . .
O12 Mo6 O11 85.2(3) . .
O18 Mo6 O11 85.2(3) . .
O38 Mo6 O31 170.4(4) . .
O20 Mo6 O31 85.6(3) . .
O12 Mo6 O31 73.0(3) . .
O18 Mo6 O31 82.6(3) . .
O11 Mo6 O31 72.5(3) . .
O38 Mo6 Na1A 73.2(3) . 4
O20 Mo6 Na1A 147.6(3) . 4
O12 Mo6 Na1A 118.7(3) . 4
O18 Mo6 Na1A 63.7(3) . 4
O11 Mo6 Na1A 39.5(3) . 4
O31 Mo6 Na1A 102.2(2) . 4
O29 Mo7 O32 103.0(4) . .
O29 Mo7 O11 101.7(4) . .
O32 Mo7 O11 94.4(4) . .
O29 Mo7 O14 100.0(4) . .
O32 Mo7 O14 156.1(3) . .
O11 Mo7 O14 87.1(4) . .
O29 Mo7 O7 101.7(4) . .
O32 Mo7 O7 85.1(3) . .
O11 Mo7 O7 156.1(3) . .
O14 Mo7 O7 84.0(4) . .
O29 Mo7 O31 171.4(4) . .
O32 Mo7 O31 84.9(3) . .
O11 Mo7 O31 74.0(3) . .
O14 Mo7 O31 72.6(3) . .
O7 Mo7 O31 82.2(3) . .
O29 Mo7 Na1A 79.0(4) . 4
O32 Mo7 Na1A 71.8(3) . 4
O11 Mo7 Na1A 36.9(3) . 4
O14 Mo7 Na1A 119.5(3) . 4
O7 Mo7 Na1A 156.3(3) . 4
O31 Mo7 Na1A 100.6(2) . 4
O30 Mo8 O14 102.6(4) . .
O30 Mo8 O8 102.7(4) . .
O14 Mo8 O8 93.5(4) . .
O30 Mo8 O12 100.7(4) . .
O14 Mo8 O12 87.9(4) . .
O8 Mo8 O12 155.6(4) . .
O30 Mo8 O13 100.9(4) . .
O14 Mo8 O13 156.3(3) . .
O8 Mo8 O13 84.3(4) . .
O12 Mo8 O13 84.8(3) . .
O30 Mo8 O31 171.6(4) . .
O14 Mo8 O31 73.9(3) . .
O8 Mo8 O31 85.2(3) . .
O12 Mo8 O31 71.8(3) . .
O13 Mo8 O31 82.4(3) . .
O5 Mo9 O28 102.8(4) . .
O5 Mo9 O4 102.0(4) . .
O28 Mo9 O4 93.9(4) . .
O5 Mo9 O8 101.7(4) . .
O28 Mo9 O8 87.0(4) . .
O4 Mo9 O8 155.4(4) . .
O5 Mo9 O6 99.7(4) . .
O28 Mo9 O6 157.1(4) . .
O4 Mo9 O6 85.6(4) . .
O8 Mo9 O6 84.1(4) . .
O5 Mo9 O15 170.2(4) . .
O28 Mo9 O15 86.3(3) . .
O4 Mo9 O15 73.4(3) . .
O8 Mo9 O15 82.2(3) . .
O6 Mo9 O15 71.5(3) . .
O37 Mo11 O9 103.2(4) . .
O37 Mo11 O39 102.5(4) . .
O9 Mo11 O39 93.5(4) . .
O37 Mo11 O2 102.1(4) . .
O9 Mo11 O2 86.2(4) . .
O39 Mo11 O2 154.8(4) . .
O37 Mo11 O36 100.9(4) . .
O9 Mo11 O36 155.5(3) . .
O39 Mo11 O36 85.5(4) . .
O2 Mo11 O36 84.5(4) . .
O37 Mo11 O10 171.0(4) . .
O9 Mo11 O10 84.8(3) . .
O39 Mo11 O10 72.5(3) . .
O2 Mo11 O10 82.4(3) . .
O36 Mo11 O10 71.5(3) . .
O27 Mo12 O35 104.5(4) . .
O27 Mo12 O36 101.6(4) . .
O35 Mo12 O36 94.0(4) . .
O27 Mo12 O26 98.6(4) . .
O35 Mo12 O26 156.0(3) . .
O36 Mo12 O26 87.7(4) . .
O27 Mo12 O32 101.3(4) . .
O35 Mo12 O32 84.8(3) . .
O36 Mo12 O32 156.6(3) . .
O26 Mo12 O32 84.2(3) . .
O27 Mo12 O10 170.3(4) . .
O35 Mo12 O10 84.8(3) . .
O36 Mo12 O10 74.4(3) . .
O26 Mo12 O10 72.6(3) . .
O32 Mo12 O10 82.2(3) . .
O40 Mo10 O26 104.7(4) . .
O40 Mo10 O18 103.3(4) . .
O26 Mo10 O18 92.8(4) . .
O40 Mo10 O39 100.2(4) . .
O26 Mo10 O39 88.5(4) . .
O18 Mo10 O39 155.3(4) . .
O40 Mo10 O22 99.3(4) . .
O26 Mo10 O22 155.9(3) . .
O18 Mo10 O22 83.9(3) . .
O39 Mo10 O22 84.9(3) . .
O40 Mo10 O10 172.4(4) . .
O26 Mo10 O10 74.1(3) . .
O18 Mo10 O10 84.3(3) . .
O39 Mo10 O10 72.3(3) . .
O22 Mo10 O10 81.8(3) . .
C9 C6 N1 122.8(19) . .
C9 C6 H6 118.6 . .
N1 C6 H6 118.6 . .
C1 N2 N3 107.2(10) . .
C1 N2 Ag1A 130.6(9) . 4_556
N3 N2 Ag1A 115.3(8) . 4_556
C1 N2 Ag1B 134.7(10) . 4_556
N3 N2 Ag1B 117.1(9) . 4_556
Ag1A N2 Ag1B 31.6(4) 4_556 4_556
C2 N3 N2 104.1(10) . .
C2 N3 Ag4 141.2(9) . 3_446
N2 N3 Ag4 111.2(8) . 3_446
C2 N4 C1 103.4(10) . .
C2 N4 Ag2B 119.2(9) . .
C1 N4 Ag2B 123.3(9) . .
C2 N4 Ag2A 118.9(8) . .
C1 N4 Ag2A 137.3(8) . .
Ag2B N4 Ag2A 38.9(4) . .
C3 N5 N6 103.8(10) . .
C3 N5 Ag4 136.8(9) . .
N6 N5 Ag4 117.7(7) . .
C4 N6 N5 106.9(10) . .
C4 N6 Ag3B 136.0(9) . .
N5 N6 Ag3B 113.9(8) . .
C4 N6 Ag3A 134.2(9) . .
N5 N6 Ag3A 118.3(8) . .
Ag3B N6 Ag3A 22.1(2) . .
C3 N7 C4 101.9(10) . .
C3 N7 Ag2C 151.1(10) . .
C4 N7 Ag2C 104.4(8) . .
C3 N7 Ag2A 105.9(8) . .
C4 N7 Ag2A 151.5(8) . .
Ag2C N7 Ag2A 47.1(4) . .
C10 N8 N9 108.0(12) . .
C11 N9 N8 103.4(12) . .
C11 N9 Ag3B 115.5(10) . 2_455
N8 N9 Ag3B 140.9(9) . 2_455
C10 N10 C11 103.2(12) . .
C10 N10 Ag2A 138.9(11) . .
C11 N10 Ag2A 117.6(9) . .
C10 N10 Ag2C 118.6(10) . .
C11 N10 Ag2C 111.8(9) . .
Ag2A N10 Ag2C 51.1(4) . .
C12 N11 N12 103.3(11) . .
C12 N11 Ag2B 135.3(11) . .
N12 N11 Ag2B 121.1(9) . .
C13 N12 N11 109.6(11) . .
C13 N12 Na1A 128.8(10) . .
N11 N12 Na1A 121.5(9) . .
C13 N12 Na1B 147.4(10) . .
N11 N12 Na1B 98.2(8) . .
Na1A N12 Na1B 29.9(4) . .
C12 N13 C13 103.4(11) . .
C12 N13 Ag3A 121.8(9) . 2_455
C13 N13 Ag3A 133.5(9) . 2_455
C12 N13 Ag1B 116.7(9) . .
C13 N13 Ag1B 108.4(9) . .
Ag3A N13 Ag1B 62.5(4) 2_455 .
C12 N13 Ag3B 105.0(8) . 2_455
C13 N13 Ag3B 150.9(9) . 2_455
Ag3A N13 Ag3B 17.44(14) 2_455 2_455
Ag1B N13 Ag3B 63.6(4) . 2_455
C18 N14 C14 117.3(12) . .
C18 N14 Ag1A 120.1(9) . .
C14 N14 Ag1A 122.3(10) . .
Mo2 O2 Mo11 152.4(5) . .
Mo2 O3 Mo1 125.4(4) . .
Mo9 O4 Mo2 125.8(4) . .
Mo1 O6 Mo9 124.4(4) . .
Mo1 O7 Mo7 151.7(5) . .
Mo8 O8 Mo9 151.1(5) . .
Mo11 O9 Mo3 150.9(5) . .
P1 O10 Mo12 125.9(4) . .
P1 O10 Mo10 126.9(4) . .
Mo12 O10 Mo10 88.6(2) . .
P1 O10 Mo11 125.2(4) . .
Mo12 O10 Mo11 89.4(2) . .
Mo10 O10 Mo11 88.9(2) . .
Mo7 O11 Mo6 123.8(4) . .
Mo7 O11 Na1A 114.5(4) . 4
Mo6 O11 Na1A 107.8(4) . 4
Mo6 O12 Mo8 125.6(4) . .
Mo5 O13 Mo8 152.7(5) . .
Mo8 O14 Mo7 124.8(4) . .
P1 O15 Mo1 126.0(4) . .
P1 O15 Mo9 125.1(4) . .
Mo1 O15 Mo9 89.7(3) . .
P1 O15 Mo2 126.5(4) . .
Mo1 O15 Mo2 88.8(3) . .
Mo9 O15 Mo2 88.7(3) . .
Mo3 O16 Mo2 152.4(5) . .
P1 O17 Mo4 126.7(4) . .
P1 O17 Mo3 125.8(5) . .
Mo4 O17 Mo3 89.0(3) . .
P1 O17 Mo5 125.8(4) . .
Mo4 O17 Mo5 88.7(3) . .
Mo3 O17 Mo5 88.8(3) . .
Mo10 O18 Mo6 151.4(5) . .
Mo3 O19 Mo5 126.0(4) . .
Mo6 O20 Mo4 150.9(5) . .
Mo5 O21 Mo4 125.3(4) . .
Mo4 O22 Mo10 153.7(5) . .
Mo4 O23 Mo3 125.5(4) . .
Mo5 O25 Na1A 106.0(5) . .
Mo10 O26 Mo12 124.5(4) . .
Mo9 O28 Mo5 149.7(5) . .
P1 O31 Mo6 125.5(4) . .
P1 O31 Mo7 125.9(4) . .
Mo6 O31 Mo7 89.8(2) . .
P1 O31 Mo8 125.8(4) . .
Mo6 O31 Mo8 89.7(2) . .
Mo7 O31 Mo8 88.6(2) . .
Mo7 O32 Mo12 151.8(5) . .
Mo12 O35 Mo1 151.9(4) . .
Mo12 O36 Mo11 124.7(4) . .
Mo11 O39 Mo10 126.3(4) . .
O17 P1 O15 109.9(4) . .
O17 P1 O10 109.1(4) . .
O15 P1 O10 109.5(4) . .
O17 P1 O31 109.4(4) . .
O15 P1 O31 109.8(4) . .
O10 P1 O31 109.2(4) . .
Ag3B Ag3A N6 78.9(5) . .
Ag3B Ag3A N13 110.3(5) . 2_445
N6 Ag3A N13 168.8(4) . 2_445
Ag3B Ag3A Ag1B 98.6(6) . 2_445
N6 Ag3A Ag1B 124.1(4) . 2_445
N13 Ag3A Ag1B 62.3(4) 2_445 2_445
Ag3B Ag3A Ag1A 116.8(6) . 2_445
N6 Ag3A Ag1A 117.3(3) . 2_445
N13 Ag3A Ag1A 65.2(3) 2_445 2_445
Ag1B Ag3A Ag1A 19.7(3) 2_445 2_445
Ag3B Ag3A Ag4 81.7(4) . .
N6 Ag3A Ag4 60.7(3) . .
N13 Ag3A Ag4 125.8(3) 2_445 .
Ag1B Ag3A Ag4 63.7(3) 2_445 .
Ag1A Ag3A Ag4 62.63(5) 2_445 .
Ag3A Ag3B N6 79.1(5) . .
Ag3A Ag3B N9 124.3(6) . 2_445
N6 Ag3B N9 152.2(6) . 2_445
Ag3A Ag3B N13 52.3(5) . 2_445
N6 Ag3B N13 131.0(5) . 2_445
N9 Ag3B N13 72.5(4) 2_445 2_445
Ag3A Ag3B Ag1B 63.1(6) . 2_445
N6 Ag3B Ag1B 113.2(5) . 2_445
N9 Ag3B Ag1B 92.4(5) 2_445 2_445
N13 Ag3B Ag1B 53.8(4) 2_445 2_445
Ag3A Ag3B Ag4 84.2(5) . .
N6 Ag3B Ag4 61.1(3) . .
N9 Ag3B Ag4 129.5(4) 2_445 .
N13 Ag3B Ag4 113.1(4) 2_445 .
Ag1B Ag3B Ag4 62.2(3) 2_445 .
Ag2B Ag2A Ag2C 107.6(6) . .
Ag2B Ag2A N10 113.2(5) . .
Ag2C Ag2A N10 67.9(5) . .
Ag2B Ag2A N4 66.9(5) . .
Ag2C Ag2A N4 126.1(4) . .
N10 Ag2A N4 165.8(4) . .
Ag2B Ag2A N7 85.0(5) . .
Ag2C Ag2A N7 54.5(4) . .
N10 Ag2A N7 122.4(4) . .
N4 Ag2A N7 71.7(3) . .
Ag2A Ag2B N11 106.3(8) . .
Ag2A Ag2B N4 74.2(5) . .
N11 Ag2B N4 177.7(8) . .
Ag2A Ag2B Ag2C 42.6(4) . .
N11 Ag2B Ag2C 83.1(6) . .
N4 Ag2B Ag2C 98.6(6) . .
Ag2A Ag2B Na1B 149.9(7) . .
N11 Ag2B Na1B 78.7(6) . .
N4 Ag2B Na1B 102.0(6) . .
Ag2C Ag2B Na1B 111.3(6) . .
Ag2A Ag2B Na1A 164.9(6) . .
N11 Ag2B Na1A 63.5(5) . .
N4 Ag2B Na1A 116.4(6) . .
Ag2C Ag2B Na1A 122.7(5) . .
Na1B Ag2B Na1A 23.1(4) . .
Ag2A Ag2C N1 159.7(8) . .
Ag2A Ag2C N7 78.4(5) . .
N1 Ag2C N7 84.7(6) . .
Ag2A Ag2C N10 61.0(4) . .
N1 Ag2C N10 134.5(8) . .
N7 Ag2C N10 139.4(7) . .
Ag2A Ag2C Ag2B 29.8(3) . .
N1 Ag2C Ag2B 132.3(7) . .
N7 Ag2C Ag2B 70.2(5) . .
N10 Ag2C Ag2B 73.6(5) . .
Ag1A Ag1B N2 70.9(7) . 4
Ag1A Ag1B N13 107.9(9) . .
N2 Ag1B N13 167.6(8) 4 .
Ag1A Ag1B Ag3A 117.4(8) . 2_455
N2 Ag1B Ag3A 136.8(7) 4 2_455
N13 Ag1B Ag3A 55.3(4) . 2_455
Ag1A Ag1B Ag3B 134.0(9) . 2_455
N2 Ag1B Ag3B 127.6(7) 4 2_455
N13 Ag1B Ag3B 62.6(4) . 2_455
Ag3A Ag1B Ag3B 18.24(15) 2_455 2_455
Ag1A Ag1B Ag4 90.3(7) . 2_455
N2 Ag1B Ag4 63.2(4) 4 2_455
N13 Ag1B Ag4 129.2(6) . 2_455
Ag3A Ag1B Ag4 74.1(3) 2_455 2_455
Ag3B Ag1B Ag4 70.6(3) 2_455 2_455
Na1B Na1A N12 97.4(9) . .
Na1B Na1A O11 113.7(9) . 4_556
N12 Na1A O11 134.2(5) . 4_556
Na1B Na1A O25 98.0(8) . .
N12 Na1A O25 118.7(5) . .
O11 Na1A O25 90.3(4) 4_556 .
Na1B Na1A Ag2B 59.6(8) . .
N12 Na1A Ag2B 53.9(4) . .
O11 Na1A Ag2B 114.4(4) 4_556 .
O25 Na1A Ag2B 151.2(4) . .
Na1B Na1A Mo6 89.3(8) . 4_556
N12 Na1A Mo6 122.9(4) . 4_556
O11 Na1A Mo6 32.7(2) 4_556 4_556
O25 Na1A Mo6 116.2(3) . 4_556
Ag2B Na1A Mo6 83.6(2) . 4_556
Na1B Na1A Mo7 142.0(8) . 4_556
N12 Na1A Mo7 115.6(4) . 4_556
O11 Na1A Mo7 28.6(2) 4_556 4_556
O25 Na1A Mo7 82.8(3) . 4_556
Ag2B Na1A Mo7 126.0(3) . 4_556
Mo6 Na1A Mo7 57.67(13) 4_556 4_556
Na1B Na1A Mo5 81.6(8) . .
N12 Na1A Mo5 100.7(4) . .
O11 Na1A Mo5 115.9(3) 4_556 .
O25 Na1A Mo5 26.4(2) . .
Ag2B Na1A Mo5 125.4(3) . .
Mo6 Na1A Mo5 136.3(2) 4_556 .
Mo7 Na1A Mo5 108.4(2) 4_556 .
Na1A Na1B N12 52.7(7) . .
Na1A Na1B Ag2B 97.3(9) . .
N12 Na1B Ag2B 58.3(5) . .
Na1A Na1B Mo5 76.5(8) . .
N12 Na1B Mo5 89.4(5) . .
Ag2B Na1B Mo5 140.1(6) . .

loop_
_geom_bond_atom_site_label_1
_geom_bond_atom_site_label_2
_geom_bond_distance
_geom_bond_site_symmetry_2
C1 N2 1.297(16) .
C1 N4 1.341(16) .
C1 H1 0.9300 .
C2 N3 1.331(15) .
C2 N4 1.328(15) .
C2 C3 1.484(17) .
C3 N7 1.319(16) .
C3 N5 1.326(16) .
C4 N6 1.307(17) .
C4 N7 1.345(16) .
C4 C5 1.493(18) .
C5 N1 1.37(2) .
C5 C7 1.41(2) .
C7 C8 1.42(2) .
C7 H7 0.9300 .
C8 C9 1.29(2) .
C8 H8 0.9300 .
C9 C6 1.25(2) .
C9 H9 0.9300 .
N1 C6 1.41(2) .
N1 Ag2C 2.092(15) .
C10 N10 1.299(18) .
C10 N8 1.331(19) .
C10 H10 0.9300 .
C11 N9 1.297(17) .
C11 N10 1.366(18) .
C11 C12 1.45(2) .
C12 N11 1.302(17) .
C12 N13 1.349(17) .
C13 N12 1.343(17) .
C13 N13 1.352(17) .
C13 C14 1.46(2) .
C14 C15 1.34(2) .
C14 N14 1.344(17) .
C15 C16 1.40(2) .
C15 H15 0.9300 .
C16 C17 1.34(2) .
C16 H16 0.9300 .
C17 C18 1.38(2) .
C17 H17 0.9300 .
C18 N14 1.332(18) .
C18 H18 0.9300 .
Ag1A Ag1B 1.164(13) .
Ag1A N2 2.099(11) 4
Ag1A N14 2.161(12) .
Ag1A Ag3A 3.067(3) 2_455
Ag1A Ag4 3.3560(18) 2_455
Ag4 N5 2.086(10) .
Ag4 N3 2.099(10) 3_446
Ag4 Ag4 2.765(2) 3_446
Ag4 Ag1B 3.142(13) 2_445
Ag4 Ag3B 3.352(6) .
Ag4 Ag1A 3.3560(18) 2_445
Ag4 Ag3A 3.371(3) .
Mo1 O34 1.693(8) .
Mo1 O7 1.843(8) .
Mo1 O6 1.860(8) .
Mo1 O3 1.969(8) .
Mo1 O35 1.973(8) .
Mo1 O15 2.405(8) .
Mo2 O1 1.682(9) .
Mo2 O3 1.852(8) .
Mo2 O2 1.875(9) .
Mo2 O4 1.953(8) .
Mo2 O16 1.994(8) .
Mo2 O15 2.447(8) .
Mo3 O33 1.665(8) .
Mo3 O16 1.837(8) .
Mo3 O19 1.869(9) .
Mo3 O9 1.962(8) .
Mo3 O23 2.004(8) .
Mo3 O17 2.445(8) .
Mo4 O24 1.695(8) .
Mo4 O23 1.838(8) .
Mo4 O22 1.861(8) .
Mo4 O21 1.971(8) .
Mo4 O20 1.981(8) .
Mo4 O17 2.429(8) .
Mo5 O25 1.667(8) .
Mo5 O13 1.848(9) .
Mo5 O21 1.871(8) .
Mo5 O19 1.978(9) .
Mo5 O28 1.978(8) .
Mo5 O17 2.452(8) .
Mo5 Na1A 3.608(8) .
Mo5 Na1B 3.670(17) .
Mo6 O38 1.693(9) .
Mo6 O20 1.845(8) .
Mo6 O12 1.895(8) .
Mo6 O18 1.942(8) .
Mo6 O11 1.994(8) .
Mo6 O31 2.415(8) .
Mo6 Na1A 3.518(8) 4
Mo7 O29 1.682(9) .
Mo7 O32 1.858(8) .
Mo7 O11 1.879(8) .
Mo7 O14 1.960(8) .
Mo7 O7 1.967(8) .
Mo7 O31 2.427(7) .
Mo7 Na1A 3.568(8) 4
Mo8 O30 1.687(9) .
Mo8 O14 1.869(8) .
Mo8 O8 1.881(9) .
Mo8 O12 1.948(9) .
Mo8 O13 1.973(9) .
Mo8 O31 2.432(8) .
Mo9 O5 1.676(9) .
Mo9 O28 1.847(8) .
Mo9 O4 1.882(8) .
Mo9 O8 1.954(9) .
Mo9 O6 1.999(8) .
Mo9 O15 2.436(8) .
Mo11 O37 1.672(9) .
Mo11 O9 1.855(8) .
Mo11 O39 1.888(9) .
Mo11 O2 1.952(9) .
Mo11 O36 2.003(8) .
Mo11 O10 2.449(7) .
Mo12 O27 1.670(9) .
Mo12 O35 1.850(8) .
Mo12 O36 1.861(8) .
Mo12 O26 1.965(8) .
Mo12 O32 1.979(8) .
Mo12 O10 2.419(7) .
Mo10 O40 1.681(9) .
Mo10 O26 1.860(8) .
Mo10 O18 1.889(8) .
Mo10 O39 1.938(9) .
Mo10 O22 1.968(8) .
Mo10 O10 2.425(8) .
C6 H6 0.9300 .
N2 N3 1.385(15) .
N2 Ag1A 2.099(11) 4_556
N2 Ag1B 2.169(17) 4_556
N3 Ag4 2.099(10) 3_446
N4 Ag2B 2.114(14) .
N4 Ag2A 2.212(11) .
N5 N6 1.372(14) .
N6 Ag3B 2.155(11) .
N6 Ag3A 2.156(10) .
N7 Ag2C 2.180(13) .
N7 Ag2A 2.623(10) .
N8 N9 1.376(18) .
N9 Ag3B 2.298(14) 2_455
N10 Ag2A 2.209(11) .
N10 Ag2C 2.339(15) .
N11 N12 1.367(16) .
N11 Ag2B 1.869(12) .
N12 Na1A 2.203(14) .
N12 Na1B 2.75(2) .
N13 Ag3A 2.180(10) 2_455
N13 Ag1B 2.348(17) .
N13 Ag3B 2.584(12) 2_455
O10 P1 1.538(8) .
O11 Na1A 2.352(11) 4
O15 P1 1.536(8) .
O17 P1 1.528(8) .
O25 Na1A 2.773(12) .
O31 P1 1.542(8) .
Ag3A Ag3B 0.825(6) .
Ag3A N13 2.180(10) 2_445
Ag3A Ag1B 2.353(13) 2_445
Ag3A Ag1A 3.067(3) 2_445
Ag3B N9 2.298(14) 2_445
Ag3B N13 2.584(12) 2_445
Ag3B Ag1B 2.608(15) 2_445
Ag2A Ag2B 1.444(12) .
Ag2A Ag2C 1.963(12) .
Ag2B Ag2C 2.766(14) .
Ag2B Na1B 3.04(2) .
Ag2B Na1A 3.493(14) .
Ag1B N2 2.169(17) 4
Ag1B Ag3A 2.353(13) 2_455
Ag1B Ag3B 2.608(15) 2_455
Ag1B Ag4 3.142(13) 2_455
Na1A Na1B 1.382(18) .
Na1A O11 2.352(11) 4_556
Na1A Mo6 3.518(8) 4_556
Na1A Mo7 3.568(8) 4_556
